data_4309798
loop_
_publ_author_name
'Eric W. Ainscough'
'Andrew M. Brodie'
'Craig V. Depree'
'Geoffrey B. Jameson'
'Carl A. Otter'

_publ_contact_author_address
;
 Chemistry-Institute of Fundamental Sciences, Massey University,
 Private Bag 11222, Palmerston North, New Zealand
;
_publ_contact_author_email A.M.Brodie@massey.ac.nz
_publ_contact_author_name
;
 Eric w. Ainscough, Andrew M. Brodie, Craig V. Depree, 
 Geoffrey B. Jameson, Carl A. Otter
;
_publ_section_title
;
Polymer Building Blocks: Self-Assembly of Silver(I) Cyclotriphosphazene
Cationic Columns
;
_journal_name_full 'Inorganic Chemistry'
_journal_page_first 7325
_journal_page_last 7327
_journal_paper_doi 10.1021/ic051334y
_journal_volume 44
_journal_year 2005
_chemical_formula_sum 'C30 H24 Ag F6 N9 O6 P4'
_chemical_formula_weight 952.33
_chemical_name_systematic
; 
 ? 
;
_space_group_IT_number 61
_symmetry_cell_setting orthorhombic
_symmetry_space_group_name_Hall '-P 2ac 2ab'
_symmetry_space_group_name_H-M 'P b c a'
_atom_sites_solution_hydrogens geom
_atom_sites_solution_primary direct
_atom_sites_solution_secondary difmap
_audit_creation_method SHELXL-97
_cell_angle_alpha 90.00
_cell_angle_beta 90.00
_cell_angle_gamma 90.00
_cell_formula_units_Z 8
_cell_length_a 15.20880(10)
_cell_length_b 18.5883(3)
_cell_length_c 25.7347(2)
_cell_measurement_temperature 203(2)
_cell_volume 7275.35(14)
_computing_cell_refinement 'Bruker XSCANS'
_computing_data_collection 'Bruker XSCANS'
_computing_data_reduction 'Bruker SHELXTL'
_computing_molecular_graphics 'Bruker SHELXTL'
_computing_publication_material 'Bruker SHELXTL'
_computing_structure_refinement 'SHELXL-97 (Sheldrick, 1997)'
_computing_structure_solution 'SHELXS-97 (Sheldrick, 1990)'
_diffrn_ambient_temperature 203(2)
_diffrn_measured_fraction_theta_full 0.977
_diffrn_measured_fraction_theta_max 0.977
_diffrn_measurement_device_type 'Bruker P4'
_diffrn_measurement_method 'Area detector \w scans'
_diffrn_radiation_monochromator graphite
_diffrn_radiation_source 'fine-focus sealed tube'
_diffrn_radiation_type MoK\a
_diffrn_radiation_wavelength 0.71073
_diffrn_reflns_av_R_equivalents 0.0209
_diffrn_reflns_av_sigmaI/netI 0.0148
_diffrn_reflns_limit_h_max 19
_diffrn_reflns_limit_h_min -19
_diffrn_reflns_limit_k_max 12
_diffrn_reflns_limit_k_min -24
_diffrn_reflns_limit_l_max 32
_diffrn_reflns_limit_l_min -33
_diffrn_reflns_number 41771
_diffrn_reflns_theta_full 27.49
_diffrn_reflns_theta_max 27.49
_diffrn_reflns_theta_min 1.58
_exptl_absorpt_coefficient_mu 0.818
_exptl_absorpt_correction_T_max 0.8033
_exptl_absorpt_correction_T_min 0.7303
_exptl_absorpt_correction_type multi-scan
_exptl_absorpt_process_details 'Blessing, Acta Cryst., 1995, A51, 33-38'
_exptl_crystal_colour colourless
_exptl_crystal_density_diffrn 1.739
_exptl_crystal_density_method 'not measured'
_exptl_crystal_description block
_exptl_crystal_F_000 3808
_exptl_crystal_size_max 0.41
_exptl_crystal_size_mid 0.30
_exptl_crystal_size_min 0.28
_refine_diff_density_max 0.320
_refine_diff_density_min -1.126
_refine_diff_density_rms 0.120
_refine_ls_extinction_method none
_refine_ls_goodness_of_fit_ref 1.139
_refine_ls_hydrogen_treatment constr
_refine_ls_matrix_type full
_refine_ls_number_parameters 505
_refine_ls_number_reflns 8154
_refine_ls_number_restraints 0
_refine_ls_restrained_S_all 1.139
_refine_ls_R_factor_all 0.0349
_refine_ls_R_factor_gt 0.0290
_refine_ls_shift/su_max 0.003
_refine_ls_shift/su_mean 0.000
_refine_ls_structure_factor_coef Fsqd
_refine_ls_weighting_details 'calc w=1/[\s^2^(Fo^2^)+(0.0382P)^2^+4.6107P] where P=(Fo^2^+2Fc^2^)/3'
_refine_ls_weighting_scheme calc
_refine_ls_wR_factor_gt 0.0751
_refine_ls_wR_factor_ref 0.0800
_reflns_number_gt 7217
_reflns_number_total 8154
_reflns_threshold_expression >2sigma(I)
_cod_data_source_file ic051334ysi20050805_103536_1.cif
_cod_data_source_block cd10
_cod_depositor_comments
;
The following automatic conversions were performed:
'_symmetry_cell_setting' value 'Orthorhombic' changed to 'orthorhombic'
according to '/home/saulius/struct/CIF-dictionaries/cif_core.dic'
dictionary named 'cif_core.dic' version 2.4.1 from 2010-06-29.

Automatic conversion script
Id: cif_fix_enum 1527 2010-12-29 10:47:43Z saulius 
;
_cod_database_code 4309798

loop_
_symmetry_equiv_pos_as_xyz
'x, y, z'
'-x+1/2, -y, z+1/2'
'-x, y+1/2, -z+1/2'
'x+1/2, -y+1/2, -z'
'-x, -y, -z'
'x-1/2, y, -z-1/2'
'x, -y-1/2, z-1/2'
'-x-1/2, y-1/2, z'

loop_
_atom_site_label
_atom_site_type_symbol
_atom_site_fract_x
_atom_site_fract_y
_atom_site_fract_z
_atom_site_U_iso_or_equiv
_atom_site_adp_type
_atom_site_occupancy
_atom_site_symmetry_multiplicity
_atom_site_calc_flag
_atom_site_refinement_flags
_atom_site_disorder_assembly
_atom_site_disorder_group
Ag1 Ag 0.760415(11) 0.213303(9) 0.515463(6) 0.03311(6) Uani 1 1 d . . .
P1 P 0.88980(3) 0.35568(3) 0.50183(2) 0.02538(10) Uani 1 1 d . . .
P3 P 1.06223(3) 0.36873(3) 0.472406(19) 0.02471(10) Uani 1 1 d . . .
P2 P 1.00015(3) 0.23819(2) 0.510075(18) 0.02201(10) Uani 1 1 d . . .
N3 N 0.97034(11) 0.40324(9) 0.48517(7) 0.0304(4) Uani 1 1 d . . .
N2 N 1.07653(10) 0.28747(8) 0.48789(6) 0.0247(3) Uani 1 1 d . . .
N1 N 0.90498(10) 0.27317(8) 0.51565(6) 0.0245(3) Uani 1 1 d . . .
O1 O 0.84690(10) 0.39838(7) 0.54832(6) 0.0345(3) Uani 1 1 d . . .
O2 O 0.81133(9) 0.36149(8) 0.46017(6) 0.0314(3) Uani 1 1 d . . .
O5 O 1.13908(9) 0.41702(7) 0.49549(6) 0.0286(3) Uani 1 1 d . . .
O6 O 1.07856(9) 0.38277(9) 0.41237(6) 0.0343(3) Uani 1 1 d . . .
O3 O 1.02992(9) 0.20060(7) 0.56280(5) 0.0271(3) Uani 1 1 d . . .
O4 O 0.99883(9) 0.17035(7) 0.47308(5) 0.0273(3) Uani 1 1 d . . .
N16 N 0.72796(11) 0.32642(9) 0.57137(7) 0.0302(4) Uani 1 1 d . . .
N26 N 0.89765(12) 0.30731(11) 0.39730(7) 0.0389(4) Uani 1 1 d . . .
N36 N 1.01653(12) 0.30460(9) 0.61162(7) 0.0322(4) Uani 1 1 d . . .
N46 N 0.89726(11) 0.10145(9) 0.51919(7) 0.0300(3) Uani 1 1 d . . .
C11 C 0.78454(13) 0.37710(11) 0.58405(8) 0.0304(4) Uani 1 1 d . . .
C12 C 0.78563(17) 0.41458(15) 0.63014(11) 0.0524(7) Uani 1 1 d . . .
H12 H 0.8289 0.4493 0.6371 0.063 Uiso 1 1 calc R . .
C13 C 0.7207(2) 0.39906(19) 0.66566(12) 0.0703(10) Uani 1 1 d . . .
H13 H 0.7186 0.4232 0.6977 0.084 Uiso 1 1 calc R . .
C14 C 0.65844(18) 0.34736(16) 0.65350(11) 0.0536(7) Uani 1 1 d . . .
H14 H 0.6129 0.3364 0.6769 0.064 Uiso 1 1 calc R . .
C15 C 0.66447(14) 0.31245(12) 0.60672(9) 0.0352(4) Uani 1 1 d . . .
H15 H 0.6224 0.2770 0.5988 0.042 Uiso 1 1 calc R . .
C21 C 0.82174(13) 0.33644(12) 0.40994(8) 0.0329(4) Uani 1 1 d . . .
C22 C 0.75037(16) 0.34383(16) 0.37680(10) 0.0488(6) Uani 1 1 d . . .
H22 H 0.6975 0.3650 0.3880 0.059 Uiso 1 1 calc R . .
C23 C 0.76050(19) 0.3188(2) 0.32695(11) 0.0641(8) Uani 1 1 d . . .
H23 H 0.7138 0.3220 0.3031 0.077 Uiso 1 1 calc R . .
C24 C 0.8398(2) 0.28871(18) 0.31197(10) 0.0609(8) Uani 1 1 d . . .
H24 H 0.8482 0.2720 0.2778 0.073 Uiso 1 1 calc R . .
C25 C 0.90588(17) 0.28387(16) 0.34811(10) 0.0504(6) Uani 1 1 d . . .
H25 H 0.9596 0.2631 0.3380 0.061 Uiso 1 1 calc R . .
C51 C 1.16744(12) 0.41199(10) 0.54680(8) 0.0274(4) Uani 1 1 d . . .
C52 C 1.13742(15) 0.46106(11) 0.58273(9) 0.0363(5) Uani 1 1 d . . .
H52 H 1.0944 0.4953 0.5741 0.044 Uiso 1 1 calc R . .
C53 C 1.17326(18) 0.45779(13) 0.63193(10) 0.0456(6) Uani 1 1 d . . .
H53 H 1.1548 0.4900 0.6579 0.055 Uiso 1 1 calc R . .
C54 C 1.23687(17) 0.40630(15) 0.64260(10) 0.0474(6) Uani 1 1 d . . .
H54 H 1.2628 0.4036 0.6757 0.057 Uiso 1 1 calc R . .
C55 C 1.26123(15) 0.35944(14) 0.60393(9) 0.0404(5) Uani 1 1 d . . .
H55 H 1.3038 0.3243 0.6116 0.048 Uiso 1 1 calc R . .
C61 C 1.15413(13) 0.37820(10) 0.38273(7) 0.0273(4) Uani 1 1 d . . .
C62 C 1.14552(15) 0.40488(12) 0.33277(8) 0.0367(5) Uani 1 1 d . . .
H62 H 1.0916 0.4229 0.3206 0.044 Uiso 1 1 calc R . .
C63 C 1.21940(18) 0.40401(14) 0.30164(9) 0.0462(6) Uani 1 1 d . . .
H63 H 1.2171 0.4223 0.2676 0.055 Uiso 1 1 calc R . .
C64 C 1.29700(16) 0.37584(14) 0.32107(9) 0.0452(6) Uani 1 1 d . . .
H64 H 1.3482 0.3747 0.3006 0.054 Uiso 1 1 calc R . .
C65 C 1.29750(15) 0.34964(14) 0.37099(9) 0.0410(5) Uani 1 1 d . . .
H65 H 1.3501 0.3302 0.3840 0.049 Uiso 1 1 calc R . .
C31 C 1.02311(12) 0.23389(10) 0.61111(7) 0.0248(4) Uani 1 1 d . . .
C32 C 1.02426(14) 0.18918(11) 0.65398(8) 0.0307(4) Uani 1 1 d . . .
H32 H 1.0296 0.1390 0.6507 0.037 Uiso 1 1 calc R . .
C33 C 1.01717(17) 0.22190(12) 0.70194(9) 0.0397(5) Uani 1 1 d . . .
H33 H 1.0182 0.1942 0.7325 0.048 Uiso 1 1 calc R . .
C34 C 1.00859(18) 0.29584(13) 0.70469(9) 0.0438(5) Uani 1 1 d . . .
H34 H 1.0026 0.3191 0.7369 0.053 Uiso 1 1 calc R . .
C35 C 1.00899(16) 0.33481(12) 0.65896(9) 0.0394(5) Uani 1 1 d . . .
H35 H 1.0037 0.3851 0.6610 0.047 Uiso 1 1 calc R . .
C41 C 0.94875(12) 0.10780(10) 0.47855(7) 0.0251(4) Uani 1 1 d . . .
C42 C 0.95922(14) 0.05781(11) 0.43917(8) 0.0329(4) Uani 1 1 d . . .
H42 H 0.9964 0.0664 0.4107 0.039 Uiso 1 1 calc R . .
C43 C 0.91217(16) -0.00535(12) 0.44401(10) 0.0424(5) Uani 1 1 d . . .
H43 H 0.9169 -0.0414 0.4186 0.051 Uiso 1 1 calc R . .
C44 C 0.85788(15) -0.01526(12) 0.48664(10) 0.0400(5) Uani 1 1 d . . .
H44 H 0.8258 -0.0581 0.4908 0.048 Uiso 1 1 calc R . .
C45 C 0.85199(14) 0.03892(11) 0.52269(9) 0.0351(5) Uani 1 1 d . . .
H45 H 0.8145 0.0323 0.5513 0.042 Uiso 1 1 calc R . .
P4 P 0.97956(4) 0.01342(3) 0.28142(2) 0.03769(13) Uani 1 1 d . . .
F1 F 0.89426(11) -0.02387(9) 0.30579(8) 0.0664(5) Uani 1 1 d . . .
F2 F 1.03509(11) -0.01009(8) 0.33131(5) 0.0492(3) Uani 1 1 d . . .
F3 F 0.92374(12) 0.03654(8) 0.23141(6) 0.0585(4) Uani 1 1 d . . .
F4 F 1.00471(12) -0.06115(8) 0.25375(6) 0.0602(4) Uani 1 1 d . . .
F5 F 0.95481(11) 0.08772(8) 0.30893(6) 0.0510(4) Uani 1 1 d . . .
F6 F 1.06491(10) 0.05031(8) 0.25671(6) 0.0524(4) Uani 1 1 d . . .
N56 N 1.22709(11) 0.36122(9) 0.55550(7) 0.0309(4) Uani 1 1 d . . .
N66 N 1.22626(11) 0.35037(10) 0.40242(7) 0.0334(4) Uani 1 1 d . . .

loop_
_atom_site_aniso_label
_atom_site_aniso_U_11
_atom_site_aniso_U_22
_atom_site_aniso_U_33
_atom_site_aniso_U_23
_atom_site_aniso_U_13
_atom_site_aniso_U_12
Ag1 0.03146(9) 0.03415(10) 0.03371(9) 0.00029(6) 0.00422(6) -0.00903(6)
P1 0.0211(2) 0.0214(2) 0.0336(3) 0.00239(18) 0.00251(18) 0.00140(17)
P3 0.0199(2) 0.0242(2) 0.0300(2) 0.00662(18) -0.00062(18) -0.00087(17)
P2 0.0232(2) 0.0185(2) 0.0244(2) 0.00020(16) 0.00097(17) 0.00048(17)
N3 0.0229(8) 0.0219(8) 0.0464(10) 0.0086(7) 0.0029(7) 0.0008(6)
N2 0.0211(7) 0.0223(8) 0.0307(8) 0.0009(6) 0.0009(6) 0.0006(6)
N1 0.0219(7) 0.0208(7) 0.0307(8) 0.0015(6) 0.0020(6) -0.0003(6)
O1 0.0341(7) 0.0235(7) 0.0459(9) -0.0041(6) 0.0105(6) -0.0006(6)
O2 0.0215(6) 0.0335(7) 0.0390(8) 0.0044(6) 0.0006(6) 0.0047(5)
O5 0.0250(7) 0.0250(7) 0.0356(7) 0.0083(5) -0.0029(5) -0.0043(5)
O6 0.0219(6) 0.0496(9) 0.0315(7) 0.0136(6) -0.0017(5) -0.0014(6)
O3 0.0355(7) 0.0211(6) 0.0249(6) -0.0002(5) -0.0006(5) 0.0049(5)
O4 0.0310(7) 0.0217(6) 0.0293(7) -0.0030(5) 0.0036(5) -0.0025(5)
N16 0.0265(8) 0.0319(9) 0.0323(9) -0.0040(7) 0.0012(6) 0.0018(7)
N26 0.0278(9) 0.0522(11) 0.0366(10) 0.0053(8) 0.0037(7) 0.0011(8)
N36 0.0414(10) 0.0231(8) 0.0321(9) -0.0010(7) 0.0018(7) -0.0008(7)
N46 0.0303(8) 0.0246(8) 0.0349(9) 0.0004(6) 0.0047(7) 0.0012(7)
C11 0.0227(9) 0.0280(10) 0.0406(11) -0.0055(8) 0.0036(8) 0.0059(7)
C12 0.0419(13) 0.0568(16) 0.0584(16) -0.0285(13) 0.0121(12) -0.0111(12)
C13 0.0647(18) 0.088(2) 0.0581(18) -0.0428(17) 0.0238(15) -0.0200(17)
C14 0.0449(14) 0.0655(17) 0.0504(15) -0.0193(13) 0.0215(11) -0.0057(12)
C15 0.0270(10) 0.0387(11) 0.0400(11) -0.0051(9) 0.0034(8) 0.0008(8)
C21 0.0264(9) 0.0353(11) 0.0370(11) 0.0105(9) 0.0000(8) -0.0023(8)
C22 0.0320(11) 0.0675(18) 0.0468(14) 0.0099(13) -0.0076(10) 0.0035(11)
C23 0.0487(16) 0.101(3) 0.0425(15) 0.0121(16) -0.0133(12) -0.0041(15)
C24 0.0544(17) 0.097(2) 0.0318(13) 0.0075(13) 0.0040(11) -0.0133(15)
C25 0.0379(12) 0.0745(18) 0.0389(13) 0.0022(12) 0.0099(10) -0.0034(12)
C51 0.0240(9) 0.0239(9) 0.0344(10) 0.0051(7) -0.0010(7) -0.0060(7)
C52 0.0376(11) 0.0259(10) 0.0456(12) 0.0010(8) 0.0040(9) -0.0015(8)
C53 0.0556(15) 0.0383(12) 0.0430(13) -0.0067(10) 0.0056(11) -0.0057(11)
C54 0.0528(15) 0.0545(15) 0.0348(12) 0.0014(11) -0.0084(10) -0.0079(12)
C55 0.0376(12) 0.0435(13) 0.0400(12) 0.0058(10) -0.0093(9) 0.0003(9)
C61 0.0259(9) 0.0279(9) 0.0281(9) 0.0038(7) -0.0021(7) -0.0056(7)
C62 0.0388(11) 0.0407(12) 0.0307(10) 0.0064(9) -0.0040(9) 0.0035(9)
C63 0.0551(14) 0.0542(15) 0.0293(11) 0.0085(10) 0.0051(10) 0.0031(12)
C64 0.0403(13) 0.0584(15) 0.0370(12) -0.0024(11) 0.0081(10) -0.0010(11)
C65 0.0287(10) 0.0584(15) 0.0359(11) 0.0002(10) 0.0002(9) 0.0014(10)
C31 0.0234(9) 0.0250(9) 0.0258(9) -0.0011(7) -0.0003(7) -0.0001(7)
C32 0.0342(10) 0.0263(9) 0.0316(10) 0.0032(8) -0.0004(8) 0.0009(8)
C33 0.0511(13) 0.0394(12) 0.0286(10) 0.0034(9) 0.0004(9) -0.0011(10)
C34 0.0593(15) 0.0411(12) 0.0311(11) -0.0090(9) 0.0033(10) -0.0048(11)
C35 0.0534(13) 0.0264(10) 0.0386(12) -0.0077(9) 0.0042(10) -0.0039(9)
C41 0.0249(9) 0.0198(8) 0.0306(9) 0.0006(7) -0.0035(7) 0.0008(7)
C42 0.0372(11) 0.0301(10) 0.0314(10) -0.0069(8) 0.0006(8) -0.0017(8)
C43 0.0474(13) 0.0314(11) 0.0485(13) -0.0118(10) -0.0026(10) -0.0059(10)
C44 0.0346(11) 0.0252(10) 0.0602(15) -0.0011(9) -0.0019(10) -0.0058(8)
C45 0.0295(10) 0.0290(10) 0.0468(12) 0.0061(9) 0.0050(9) -0.0010(8)
P4 0.0500(3) 0.0283(3) 0.0348(3) 0.0027(2) -0.0121(2) -0.0032(2)
F1 0.0588(10) 0.0580(10) 0.0825(12) 0.0226(9) -0.0059(9) -0.0164(8)
F2 0.0642(9) 0.0477(8) 0.0358(7) 0.0019(6) -0.0162(6) 0.0070(7)
F3 0.0808(11) 0.0414(8) 0.0533(9) 0.0086(6) -0.0346(8) -0.0059(7)
F4 0.0953(13) 0.0344(7) 0.0508(9) -0.0096(6) -0.0237(9) 0.0075(7)
F5 0.0647(9) 0.0380(7) 0.0503(8) -0.0039(6) -0.0032(7) 0.0061(7)
F6 0.0577(9) 0.0554(9) 0.0441(8) 0.0002(7) 0.0014(7) -0.0090(7)
N56 0.0259(8) 0.0305(9) 0.0363(9) 0.0040(7) -0.0025(7) -0.0007(7)
N66 0.0274(8) 0.0427(10) 0.0302(9) 0.0056(7) -0.0024(7) -0.0015(7)

loop_
_atom_type_symbol
_atom_type_description
_atom_type_scat_dispersion_real
_atom_type_scat_dispersion_imag
_atom_type_scat_source
C C 0.0033 0.0016 'International Tables Vol C Tables 4.2.6.8 and 6.1.1.4'
H H 0.0000 0.0000 'International Tables Vol C Tables 4.2.6.8 and 6.1.1.4'
N N 0.0061 0.0033 'International Tables Vol C Tables 4.2.6.8 and 6.1.1.4'
O O 0.0106 0.0060 'International Tables Vol C Tables 4.2.6.8 and 6.1.1.4'
P P 0.1023 0.0942 'International Tables Vol C Tables 4.2.6.8 and 6.1.1.4'
F F 0.0171 0.0103 'International Tables Vol C Tables 4.2.6.8 and 6.1.1.4'
Ag Ag -0.8971 1.1015 'International Tables Vol C Tables 4.2.6.8 and 6.1.1.4'

loop_
_geom_angle_atom_site_label_1
_geom_angle_atom_site_label_2
_geom_angle_atom_site_label_3
_geom_angle
_geom_angle_site_symmetry_1
_geom_angle_site_symmetry_3
_geom_angle_publ_flag
N56 Ag1 N1 117.43(5) 4_456 . ?
N56 Ag1 N66 109.66(6) 4_456 4_456 ?
N1 Ag1 N66 113.65(6) . 4_456 ?
N56 Ag1 N16 150.26(6) 4_456 . ?
N1 Ag1 N16 78.62(5) . . ?
N66 Ag1 N16 82.78(6) 4_456 . ?
N3 P1 O1 104.27(9) . . ?
N3 P1 N1 119.37(9) . . ?
O1 P1 N1 112.06(8) . . ?
N3 P1 O2 111.04(9) . . ?
O1 P1 O2 99.50(8) . . ?
N1 P1 O2 108.75(8) . . ?
N3 P3 N2 117.42(9) . . ?
N3 P3 O6 105.98(9) . . ?
N2 P3 O6 112.46(9) . . ?
N3 P3 O5 110.19(9) . . ?
N2 P3 O5 110.19(8) . . ?
O6 P3 O5 98.97(8) . . ?
O4 P2 N2 104.68(8) . . ?
O4 P2 O3 99.60(7) . . ?
N2 P2 O3 110.62(8) . . ?
O4 P2 N1 111.61(8) . . ?
N2 P2 N1 117.53(9) . . ?
O3 P2 N1 111.14(8) . . ?
P1 N3 P3 121.37(11) . . ?
P3 N2 P2 122.90(10) . . ?
P1 N1 P2 120.33(10) . . ?
P1 N1 Ag1 107.78(8) . . ?
P2 N1 Ag1 128.76(8) . . ?
C11 O1 P1 130.25(13) . . ?
C21 O2 P1 121.04(12) . . ?
C51 O5 P3 122.99(12) . . ?
C61 O6 P3 131.12(12) . . ?
C31 O3 P2 123.01(12) . . ?
C41 O4 P2 127.62(12) . . ?
C11 N16 C15 115.94(18) . . ?
C11 N16 Ag1 126.34(13) . . ?
C15 N16 Ag1 110.69(14) . . ?
C21 N26 C25 116.6(2) . . ?
C31 N36 C35 115.56(18) . . ?
C41 N46 C45 115.71(18) . . ?
N16 C11 C12 125.7(2) . . ?
N16 C11 O1 119.31(18) . . ?
C12 C11 O1 114.92(19) . . ?
C11 C12 C13 117.2(2) . . ?
C11 C12 H12 121.4 . . ?
C13 C12 H12 121.4 . . ?
C12 C13 C14 119.1(2) . . ?
C12 C13 H13 120.5 . . ?
C14 C13 H13 120.5 . . ?
C15 C14 C13 118.8(2) . . ?
C15 C14 H14 120.6 . . ?
C13 C14 H14 120.6 . . ?
N16 C15 C14 123.2(2) . . ?
N16 C15 H15 118.4 . . ?
C14 C15 H15 118.4 . . ?
N26 C21 O2 118.03(18) . . ?
N26 C21 C22 125.1(2) . . ?
O2 C21 C22 116.8(2) . . ?
C23 C22 C21 116.9(2) . . ?
C23 C22 H22 121.5 . . ?
C21 C22 H22 121.5 . . ?
C22 C23 C24 119.7(3) . . ?
C22 C23 H23 120.2 . . ?
C24 C23 H23 120.2 . . ?
C25 C24 C23 118.4(3) . . ?
C25 C24 H24 120.8 . . ?
C23 C24 H24 120.8 . . ?
N26 C25 C24 123.3(3) . . ?
N26 C25 H25 118.4 . . ?
C24 C25 H25 118.4 . . ?
N56 C51 C52 125.7(2) . . ?
N56 C51 O5 114.78(17) . . ?
C52 C51 O5 119.33(18) . . ?
C51 C52 C53 117.1(2) . . ?
C51 C52 H52 121.4 . . ?
C53 C52 H52 121.4 . . ?
C52 C53 C54 119.2(2) . . ?
C52 C53 H53 120.4 . . ?
C54 C53 H53 120.4 . . ?
C55 C54 C53 118.8(2) . . ?
C55 C54 H54 120.6 . . ?
C53 C54 H54 120.6 . . ?
N56 C55 C54 123.3(2) . . ?
N56 C55 H55 118.3 . . ?
C54 C55 H55 118.3 . . ?
N66 C61 O6 120.37(17) . . ?
N66 C61 C62 125.3(2) . . ?
O6 C61 C62 114.33(18) . . ?
C63 C62 C61 117.3(2) . . ?
C63 C62 H62 121.4 . . ?
C61 C62 H62 121.4 . . ?
C62 C63 C64 119.3(2) . . ?
C62 C63 H63 120.4 . . ?
C64 C63 H63 120.4 . . ?
C65 C64 C63 118.5(2) . . ?
C65 C64 H64 120.8 . . ?
C63 C64 H64 120.8 . . ?
N66 C65 C64 123.5(2) . . ?
N66 C65 H65 118.3 . . ?
C64 C65 H65 118.3 . . ?
N36 C31 C32 126.36(18) . . ?
N36 C31 O3 117.24(17) . . ?
C32 C31 O3 116.41(17) . . ?
C33 C32 C31 116.62(19) . . ?
C33 C32 H32 121.7 . . ?
C31 C32 H32 121.7 . . ?
C32 C33 C34 119.4(2) . . ?
C32 C33 H33 120.3 . . ?
C34 C33 H33 120.3 . . ?
C35 C34 C33 118.5(2) . . ?
C35 C34 H34 120.8 . . ?
C33 C34 H34 120.8 . . ?
N36 C35 C34 123.5(2) . . ?
N36 C35 H35 118.2 . . ?
C34 C35 H35 118.2 . . ?
N46 C41 C42 126.29(18) . . ?
N46 C41 O4 118.73(16) . . ?
C42 C41 O4 114.98(17) . . ?
C43 C42 C41 116.4(2) . . ?
C43 C42 H42 121.8 . . ?
C41 C42 H42 121.8 . . ?
C42 C43 C44 119.6(2) . . ?
C42 C43 H43 120.2 . . ?
C44 C43 H43 120.2 . . ?
C45 C44 C43 118.5(2) . . ?
C45 C44 H44 120.8 . . ?
C43 C44 H44 120.8 . . ?
N46 C45 C44 123.5(2) . . ?
N46 C45 H45 118.3 . . ?
C44 C45 H45 118.3 . . ?
F5 P4 F2 90.28(8) . . ?
F5 P4 F1 90.56(10) . . ?
F2 P4 F1 89.72(9) . . ?
F5 P4 F6 89.82(9) . . ?
F2 P4 F6 90.44(9) . . ?
F1 P4 F6 179.59(11) . . ?
F5 P4 F3 89.96(8) . . ?
F2 P4 F3 179.69(9) . . ?
F1 P4 F3 90.08(10) . . ?
F6 P4 F3 89.76(9) . . ?
F5 P4 F4 179.84(12) . . ?
F2 P4 F4 89.67(8) . . ?
F1 P4 F4 89.60(10) . . ?
F6 P4 F4 90.03(10) . . ?
F3 P4 F4 90.10(8) . . ?
C51 N56 C55 115.82(19) . . ?
C51 N56 Ag1 115.83(13) . 4_556 ?
C55 N56 Ag1 128.35(15) . 4_556 ?
C61 N66 C65 116.25(18) . . ?
C61 N66 Ag1 133.77(14) . 4_556 ?
C65 N66 Ag1 109.72(14) . 4_556 ?

loop_
_geom_bond_atom_site_label_1
_geom_bond_atom_site_label_2
_geom_bond_distance
_geom_bond_site_symmetry_2
_geom_bond_publ_flag
Ag1 N56 2.3474(18) 4_456 ?
Ag1 N1 2.4643(16) . ?
Ag1 N66 2.4773(17) 4_456 ?
Ag1 N16 2.5952(17) . ?
P1 N3 1.5703(17) . ?
P1 O1 1.5771(15) . ?
P1 N1 1.5913(16) . ?
P1 O2 1.6079(15) . ?
P3 N3 1.5725(17) . ?
P3 N2 1.5772(16) . ?
P3 O6 1.5864(15) . ?
P3 O5 1.5890(14) . ?
P2 O4 1.5803(13) . ?
P2 N2 1.5856(16) . ?
P2 O3 1.5920(14) . ?
P2 N1 1.5932(16) . ?
O1 C11 1.379(2) . ?
O2 C21 1.383(3) . ?
O5 C51 1.392(2) . ?
O6 C61 1.382(2) . ?
O3 C31 1.392(2) . ?
O4 C41 1.397(2) . ?
N16 C11 1.317(3) . ?
N16 C15 1.352(3) . ?
N26 C21 1.316(3) . ?
N26 C25 1.345(3) . ?
N36 C31 1.318(2) . ?
N36 C35 1.346(3) . ?
N46 C41 1.312(3) . ?
N46 C45 1.354(3) . ?
C11 C12 1.376(3) . ?
C12 C13 1.377(4) . ?
C12 H12 0.9400 . ?
C13 C14 1.385(4) . ?
C13 H13 0.9400 . ?
C14 C15 1.371(3) . ?
C14 H14 0.9400 . ?
C15 H15 0.9400 . ?
C21 C22 1.387(3) . ?
C22 C23 1.374(4) . ?
C22 H22 0.9400 . ?
C23 C24 1.384(4) . ?
C23 H23 0.9400 . ?
C24 C25 1.372(4) . ?
C24 H24 0.9400 . ?
C25 H25 0.9400 . ?
C51 N56 1.328(3) . ?
C51 C52 1.377(3) . ?
C52 C53 1.380(3) . ?
C52 H52 0.9400 . ?
C53 C54 1.388(4) . ?
C53 H53 0.9400 . ?
C54 C55 1.374(4) . ?
C54 H54 0.9400 . ?
C55 N56 1.351(3) . ?
C55 H55 0.9400 . ?
C61 N66 1.314(3) . ?
C61 C62 1.384(3) . ?
C62 C63 1.380(3) . ?
C62 H62 0.9400 . ?
C63 C64 1.385(4) . ?
C63 H63 0.9400 . ?
C64 C65 1.374(3) . ?
C64 H64 0.9400 . ?
C65 N66 1.352(3) . ?
C65 H65 0.9400 . ?
C31 C32 1.381(3) . ?
C32 C33 1.380(3) . ?
C32 H32 0.9400 . ?
C33 C34 1.382(3) . ?
C33 H33 0.9400 . ?
C34 C35 1.382(3) . ?
C34 H34 0.9400 . ?
C35 H35 0.9400 . ?
C41 C42 1.384(3) . ?
C42 C43 1.380(3) . ?
C42 H42 0.9400 . ?
C43 C44 1.385(3) . ?
C43 H43 0.9400 . ?
C44 C45 1.372(3) . ?
C44 H44 0.9400 . ?
C45 H45 0.9400 . ?
P4 F5 1.5970(15) . ?
P4 F2 1.5978(14) . ?
P4 F1 1.5990(17) . ?
P4 F6 1.5999(16) . ?
P4 F3 1.6004(15) . ?
P4 F4 1.6046(16) . ?
N56 Ag1 2.3474(18) 4_556 ?
N66 Ag1 2.4773(17) 4_556 ?
